data_7059507
loop_
_publ_author_name
'Khanra, Somnath'
'Ta, Sabyasachi'
'Ghosh, Milan'
'Chatterjee, Sudeshna'
'Mukherjee, Pallabi'
'Das, Debasis'

_publ_section_title
;
 Al3+ triggered aggregation induced emission of an anthracence based azine
 derivative in SDS medium
;
_journal_issue 20
_journal_name_full 'New Journal of Chemistry'
_journal_page_first 8477
_journal_page_last 8485
_journal_paper_doi 10.1039/D0NJ00968G
_journal_volume 44
_journal_year 2020
_chemical_formula_sum 'C23 H18 N2 O2'
_chemical_formula_weight 354.39
_space_group_crystal_system monoclinic
_space_group_IT_number 14
_space_group_name_Hall '-P 2ybc'
_space_group_name_H-M_alt 'P 1 21/c 1'
_atom_sites_solution_hydrogens geom
_audit_creation_method SHELXL-2014/7
_audit_update_record
;
2019-04-19 deposited with the CCDC.	2020-04-17 downloaded from the CCDC.
;
_cell_angle_alpha 90
_cell_angle_beta 100.752(9)
_cell_angle_gamma 90
_cell_formula_units_Z 4
_cell_length_a 9.4580(12)
_cell_length_b 9.6384(12)
_cell_length_c 20.324(3)
_cell_measurement_reflns_used 6389
_cell_measurement_temperature 293(2)
_cell_measurement_theta_max 22.03
_cell_measurement_theta_min 2.39
_cell_volume 1820.2(4)
_computing_cell_refinement 'Bruker SAINT'
_computing_data_collection 'Bruker APEX2'
_computing_data_reduction 'Bruker SAINT'
_computing_molecular_graphics 'Bruker SHELXTL'
_computing_publication_material 'Bruker SHELXTL'
_computing_structure_refinement 'SHELXL-2014/7 (Sheldrick, 2014)'
_computing_structure_solution 'SHELXS-97 (Sheldrick 2008)'
_diffrn_ambient_temperature 293(2)
_diffrn_measured_fraction_theta_full 0.999
_diffrn_measured_fraction_theta_max 0.990
_diffrn_measurement_device_type 'Bruker APEX-II CCD'
_diffrn_measurement_method '\f and \w scans'
_diffrn_radiation_type MoK\a
_diffrn_radiation_wavelength 0.71073
_diffrn_reflns_av_R_equivalents 0.0826
_diffrn_reflns_av_unetI/netI 0.0859
_diffrn_reflns_Laue_measured_fraction_full 0.999
_diffrn_reflns_Laue_measured_fraction_max 0.990
_diffrn_reflns_limit_h_max 12
_diffrn_reflns_limit_h_min -12
_diffrn_reflns_limit_k_max 12
_diffrn_reflns_limit_k_min -12
_diffrn_reflns_limit_l_max 25
_diffrn_reflns_limit_l_min -27
_diffrn_reflns_number 18989
_diffrn_reflns_point_group_measured_fraction_full 0.999
_diffrn_reflns_point_group_measured_fraction_max 0.990
_diffrn_reflns_theta_full 25.242
_diffrn_reflns_theta_max 28.390
_diffrn_reflns_theta_min 2.702
_exptl_absorpt_coefficient_mu 0.083
_exptl_absorpt_correction_type none
_exptl_crystal_colour Brown
_exptl_crystal_density_diffrn 1.293
_exptl_crystal_description Plate
_exptl_crystal_F_000 744
_exptl_crystal_size_max 0.16
_exptl_crystal_size_mid 0.10
_exptl_crystal_size_min 0.06
_refine_diff_density_max 0.155
_refine_diff_density_min -0.171
_refine_diff_density_rms 0.036
_refine_ls_extinction_coef 0.0010(9)
_refine_ls_extinction_expression Fc^*^=kFc[1+0.001xFc^2^\l^3^/sin(2\q)]^-1/4^
_refine_ls_extinction_method 'SHELXL-2014/7 (Sheldrick 2014'
_refine_ls_goodness_of_fit_ref 1.002
_refine_ls_hydrogen_treatment constr
_refine_ls_matrix_type full
_refine_ls_number_parameters 247
_refine_ls_number_reflns 4516
_refine_ls_number_restraints 0
_refine_ls_restrained_S_all 1.002
_refine_ls_R_factor_all 0.1927
_refine_ls_R_factor_gt 0.0583
_refine_ls_shift/su_max 0.000
_refine_ls_shift/su_mean 0.000
_refine_ls_structure_factor_coef Fsqd
_refine_ls_weighting_details 'w=1/[\s^2^(Fo^2^)+(0.0639P)^2^+0.2770P] where P=(Fo^2^+2Fc^2^)/3'
_refine_ls_weighting_scheme calc
_refine_ls_wR_factor_gt 0.1204
_refine_ls_wR_factor_ref 0.1840
_reflns_Friedel_coverage 0.000
_reflns_number_gt 1674
_reflns_number_total 4516
_reflns_threshold_expression 'I > 2\s(I)'
_cod_data_source_file d0nj00968g2.cif
_cod_data_source_block HYANTVAN_1_a
_cod_depositor_comments
;Adding full bibliography for 7059507.cif.

 Adding full bibliography for 7059507.cif.
;
_cod_original_sg_symbol_H-M 'P 21/c'
_cod_database_code 7059507
_shelx_shelxl_version_number 2014/7
_shelx_space_group_comment
;
The symmetry employed for this shelxl refinement is uniquely defined
by the following loop, which should always be used as a source of
symmetry information in preference to the above space-group names.
They are only intended as comments.
;

loop_
_space_group_symop_operation_xyz
'x, y, z'
'-x, y+1/2, -z+1/2'
'-x, -y, -z'
'x, -y-1/2, z-1/2'

loop_
_atom_site_label
_atom_site_type_symbol
_atom_site_fract_x
_atom_site_fract_y
_atom_site_fract_z
_atom_site_U_iso_or_equiv
_atom_site_adp_type
_atom_site_occupancy
_atom_site_site_symmetry_order
_atom_site_calc_flag
_atom_site_refinement_flags_posn
_atom_site_refinement_flags_adp
_atom_site_refinement_flags_occupancy
_atom_site_disorder_assembly
_atom_site_disorder_group
O001 O 0.2411(2) -0.2687(2) 0.20226(10) 0.0709(6) Uani 1 1 d . . . . .
H001 H 0.2889 -0.2825 0.1731 0.106 Uiso 1 1 calc R U . . .
O002 O 0.4445(2) -0.0988(2) 0.17265(10) 0.0814(7) Uani 1 1 d . . . . .
N5 N 0.6475(3) 0.1393(2) 0.40599(10) 0.0600(6) Uani 1 1 d . . . . .
N004 N 0.7047(3) 0.1938(2) 0.47002(11) 0.0685(7) Uani 1 1 d . . . . .
C005 C 0.4225(3) -0.0957(3) 0.23725(13) 0.0562(7) Uani 1 1 d . . . . .
C006 C 0.8579(3) 0.3667(3) 0.52991(13) 0.0562(7) Uani 1 1 d . . . . .
C007 C 0.3153(3) -0.1848(3) 0.25002(14) 0.0560(7) Uani 1 1 d . . . . .
C008 C 0.4650(3) -0.0213(3) 0.35140(14) 0.0588(7) Uani 1 1 d . . . . .
C009 C 0.7865(3) 0.2934(3) 0.46942(13) 0.0637(8) Uani 1 1 d . . . . .
H009 H 0.8039 0.3239 0.4282 0.076 Uiso 1 1 calc R U . . .
C00A C 0.8320(3) 0.5093(3) 0.53424(15) 0.0609(8) Uani 1 1 d . . . . .
C00B C 0.4958(3) -0.0147(3) 0.28718(14) 0.0620(8) Uani 1 1 d . . . . .
H00B H 0.5669 0.0453 0.2783 0.074 Uiso 1 1 calc R U . . .
C00C C 0.5448(3) 0.0552(3) 0.40768(14) 0.0657(8) Uani 1 1 d . . . . .
H00C H 0.5183 0.0414 0.4490 0.079 Uiso 1 1 calc R U . . .
C00D C 0.9515(3) 0.2979(3) 0.58061(14) 0.0629(8) Uani 1 1 d . . . . .
C00E C 0.3572(3) -0.1075(3) 0.36320(15) 0.0697(8) Uani 1 1 d . . . . .
H00E H 0.3352 -0.1119 0.4059 0.084 Uiso 1 1 calc R U . . .
C00F C 0.2807(3) -0.1878(3) 0.31243(15) 0.0699(8) Uani 1 1 d . . . . .
H00F H 0.2059 -0.2439 0.3207 0.084 Uiso 1 1 calc R U . . .
C00G C 1.0193(3) 0.3739(4) 0.63814(16) 0.0770(9) Uani 1 1 d . . . . .
C00H C 0.8999(3) 0.5838(3) 0.59172(17) 0.0722(9) Uani 1 1 d . . . . .
C00I C 0.9896(4) 0.5148(4) 0.64193(17) 0.0856(10) Uani 1 1 d . . . . .
H00I H 1.0321 0.5639 0.6799 0.103 Uiso 1 1 calc R U . . .
C00J C 0.7397(4) 0.5839(3) 0.48360(18) 0.0828(10) Uani 1 1 d . . . . .
H00J H 0.6930 0.5371 0.4457 0.099 Uiso 1 1 calc R U . . .
C00K C 0.9844(4) 0.1536(3) 0.57816(17) 0.0839(10) Uani 1 1 d . . . . .
H00K H 0.9437 0.1017 0.5408 0.101 Uiso 1 1 calc R U . . .
C00L C 0.8730(5) 0.7284(4) 0.5956(2) 0.1033(13) Uani 1 1 d . . . . .
H00L H 0.9166 0.7781 0.6332 0.124 Uiso 1 1 calc R U . . .
C00M C 0.7182(4) 0.7212(4) 0.4891(2) 0.1111(14) Uani 1 1 d . . . . .
H00M H 0.6580 0.7684 0.4550 0.133 Uiso 1 1 calc R U . . .
C00N C 1.1132(4) 0.3024(6) 0.6903(2) 0.1176(15) Uani 1 1 d . . . . .
H00N H 1.1580 0.3508 0.7281 0.141 Uiso 1 1 calc R U . . .
C00O C 0.5603(4) -0.0264(5) 0.15542(18) 0.1200(15) Uani 1 1 d . . . . .
H00A H 0.5499 0.0708 0.1637 0.180 Uiso 1 1 calc R U . . .
H00D H 0.5619 -0.0406 0.1088 0.180 Uiso 1 1 calc R U . . .
H00G H 0.6486 -0.0596 0.1819 0.180 Uiso 1 1 calc R U . . .
C00P C 1.0728(5) 0.0920(4) 0.6287(3) 0.1152(14) Uani 1 1 d . . . . .
H00P H 1.0916 -0.0023 0.6260 0.138 Uiso 1 1 calc R U . . .
C00Q C 0.7866(5) 0.7932(4) 0.5464(3) 0.1222(16) Uani 1 1 d . . . . .
H00Q H 0.7709 0.8880 0.5498 0.147 Uiso 1 1 calc R U . . .
C00R C 1.1374(5) 0.1657(7) 0.6854(3) 0.142(2) Uani 1 1 d . . . . .
H00R H 1.1977 0.1200 0.7200 0.170 Uiso 1 1 calc R U . . .

loop_
_atom_site_aniso_label
_atom_site_aniso_U_11
_atom_site_aniso_U_22
_atom_site_aniso_U_33
_atom_site_aniso_U_23
_atom_site_aniso_U_13
_atom_site_aniso_U_12
O001 0.0796(15) 0.0744(12) 0.0575(14) -0.0142(10) 0.0099(10) -0.0108(11)
O002 0.1004(17) 0.0986(15) 0.0472(14) -0.0107(10) 0.0192(12) -0.0310(13)
N5 0.0762(17) 0.0596(13) 0.0416(14) -0.0028(11) 0.0040(12) -0.0042(12)
N004 0.0877(19) 0.0746(15) 0.0396(15) -0.0059(12) 0.0027(12) -0.0149(14)
C005 0.0666(19) 0.0644(16) 0.0363(16) -0.0011(13) 0.0065(14) -0.0019(15)
C006 0.0596(18) 0.0603(16) 0.0487(18) -0.0036(13) 0.0099(14) -0.0051(13)
C007 0.0614(19) 0.0565(15) 0.0468(18) -0.0078(13) 0.0016(14) -0.0005(14)
C008 0.072(2) 0.0592(16) 0.0440(18) -0.0051(13) 0.0087(15) -0.0063(15)
C009 0.084(2) 0.0636(16) 0.0437(18) -0.0029(14) 0.0129(15) -0.0112(16)
C00A 0.0587(19) 0.0629(16) 0.062(2) -0.0092(15) 0.0121(15) -0.0054(14)
C00B 0.071(2) 0.0656(17) 0.0478(19) -0.0017(14) 0.0076(15) -0.0113(14)
C00C 0.083(2) 0.0710(18) 0.0431(18) -0.0021(14) 0.0123(16) -0.0058(17)
C00D 0.0579(19) 0.0755(19) 0.0544(19) 0.0013(15) 0.0086(15) -0.0053(15)
C00E 0.085(2) 0.0796(18) 0.0464(19) -0.0089(15) 0.0182(16) -0.0143(17)
C00F 0.078(2) 0.0766(19) 0.059(2) -0.0090(16) 0.0222(17) -0.0156(16)
C00G 0.063(2) 0.105(3) 0.059(2) 0.0037(19) 0.0012(17) -0.0107(19)
C00H 0.072(2) 0.073(2) 0.075(2) -0.0211(17) 0.0238(19) -0.0159(17)
C00I 0.079(2) 0.116(3) 0.060(2) -0.028(2) 0.0083(19) -0.037(2)
C00J 0.084(2) 0.068(2) 0.091(3) 0.0009(17) 0.005(2) 0.0017(18)
C00K 0.086(2) 0.077(2) 0.085(3) 0.0157(18) 0.008(2) 0.0140(18)
C00L 0.106(3) 0.081(3) 0.129(4) -0.040(2) 0.036(3) -0.018(2)
C00M 0.107(3) 0.070(2) 0.153(4) 0.007(2) 0.017(3) 0.016(2)
C00N 0.088(3) 0.174(4) 0.078(3) 0.012(3) -0.018(2) -0.017(3)
C00O 0.090(3) 0.215(4) 0.059(2) 0.005(3) 0.024(2) -0.044(3)
C00P 0.099(3) 0.112(3) 0.129(4) 0.036(3) 0.005(3) 0.029(3)
C00Q 0.120(4) 0.065(2) 0.189(5) -0.031(3) 0.048(4) -0.001(2)
C00R 0.103(4) 0.184(5) 0.121(5) 0.056(4) -0.027(3) 0.019(4)

loop_
_atom_type_symbol
_atom_type_description
_atom_type_scat_dispersion_real
_atom_type_scat_dispersion_imag
_atom_type_scat_source
C C 0.0033 0.0016 'International Tables Vol C Tables 4.2.6.8 and 6.1.1.4'
H H 0.0000 0.0000 'International Tables Vol C Tables 4.2.6.8 and 6.1.1.4'
N N 0.0061 0.0033 'International Tables Vol C Tables 4.2.6.8 and 6.1.1.4'
O O 0.0106 0.0060 'International Tables Vol C Tables 4.2.6.8 and 6.1.1.4'

loop_
_geom_angle_atom_site_label_1
_geom_angle_atom_site_label_2
_geom_angle_atom_site_label_3
_geom_angle
_geom_angle_site_symmetry_1
_geom_angle_site_symmetry_3
_geom_angle_publ_flag
C007 O001 H001 109.5 . . ?
C005 O002 C00O 119.7(2) . . ?
C00C N5 N004 112.0(2) . . ?
C009 N004 N5 114.4(2) . . ?
C00B C005 O002 125.5(3) . . ?
C00B C005 C007 120.1(3) . . ?
O002 C005 C007 114.4(2) . . ?
C00D C006 C00A 121.0(3) . . ?
C00D C006 C009 121.3(2) . . ?
C00A C006 C009 117.7(2) . . ?
O001 C007 C00F 118.0(3) . . ?
O001 C007 C005 122.2(3) . . ?
C00F C007 C005 119.7(2) . . ?
C00E C008 C00B 119.0(3) . . ?
C00E C008 C00C 117.7(3) . . ?
C00B C008 C00C 123.3(3) . . ?
N004 C009 C006 123.9(3) . . ?
N004 C009 H009 118.1 . . ?
C006 C009 H009 118.1 . . ?
C006 C00A C00J 122.9(3) . . ?
C006 C00A C00H 119.4(3) . . ?
C00J C00A C00H 117.7(3) . . ?
C005 C00B C008 120.4(3) . . ?
C005 C00B H00B 119.8 . . ?
C008 C00B H00B 119.8 . . ?
N5 C00C C008 126.3(3) . . ?
N5 C00C H00C 116.9 . . ?
C008 C00C H00C 116.9 . . ?
C006 C00D C00G 119.2(3) . . ?
C006 C00D C00K 123.4(3) . . ?
C00G C00D C00K 117.5(3) . . ?
C008 C00E C00F 120.8(3) . . ?
C008 C00E H00E 119.6 . . ?
C00F C00E H00E 119.6 . . ?
C007 C00F C00E 119.9(3) . . ?
C007 C00F H00F 120.1 . . ?
C00E C00F H00F 120.1 . . ?
C00I C00G C00D 118.8(3) . . ?
C00I C00G C00N 122.3(4) . . ?
C00D C00G C00N 118.9(4) . . ?
C00I C00H C00A 119.3(3) . . ?
C00I C00H C00L 121.7(4) . . ?
C00A C00H C00L 118.9(4) . . ?
C00H C00I C00G 122.4(3) . . ?
C00H C00I H00I 118.8 . . ?
C00G C00I H00I 118.8 . . ?
C00M C00J C00A 121.4(3) . . ?
C00M C00J H00J 119.3 . . ?
C00A C00J H00J 119.3 . . ?
C00P C00K C00D 121.0(4) . . ?
C00P C00K H00K 119.5 . . ?
C00D C00K H00K 119.5 . . ?
C00Q C00L C00H 120.8(4) . . ?
C00Q C00L H00L 119.6 . . ?
C00H C00L H00L 119.6 . . ?
C00J C00M C00Q 120.0(4) . . ?
C00J C00M H00M 120.0 . . ?
C00Q C00M H00M 120.0 . . ?
C00R C00N C00G 120.6(4) . . ?
C00R C00N H00N 119.7 . . ?
C00G C00N H00N 119.7 . . ?
O002 C00O H00A 109.5 . . ?
O002 C00O H00D 109.5 . . ?
H00A C00O H00D 109.5 . . ?
O002 C00O H00G 109.5 . . ?
H00A C00O H00G 109.5 . . ?
H00D C00O H00G 109.5 . . ?
C00K C00P C00R 121.6(4) . . ?
C00K C00P H00P 119.2 . . ?
C00R C00P H00P 119.2 . . ?
C00L C00Q C00M 121.1(4) . . ?
C00L C00Q H00Q 119.4 . . ?
C00M C00Q H00Q 119.4 . . ?
C00N C00R C00P 120.5(4) . . ?
C00N C00R H00R 119.8 . . ?
C00P C00R H00R 119.8 . . ?

loop_
_geom_bond_atom_site_label_1
_geom_bond_atom_site_label_2
_geom_bond_distance
_geom_bond_site_symmetry_2
_geom_bond_publ_flag
O001 C007 1.355(3) . ?
O001 H001 0.8200 . ?
O002 C005 1.367(3) . ?
O002 C00O 1.397(4) . ?
N5 C00C 1.270(3) . ?
N5 N004 1.414(3) . ?
N004 C009 1.235(3) . ?
C005 C00B 1.363(4) . ?
C005 C007 1.390(4) . ?
C006 C00D 1.394(4) . ?
C006 C00A 1.401(3) . ?
C006 C009 1.469(4) . ?
C007 C00F 1.368(4) . ?
C008 C00E 1.371(4) . ?
C008 C00B 1.391(4) . ?
C008 C00C 1.449(4) . ?
C009 H009 0.9300 . ?
C00A C00J 1.415(4) . ?
C00A C00H 1.419(4) . ?
C00B H00B 0.9300 . ?
C00C H00C 0.9300 . ?
C00D C00G 1.427(4) . ?
C00D C00K 1.428(4) . ?
C00E C00F 1.382(4) . ?
C00E H00E 0.9300 . ?
C00F H00F 0.9300 . ?
C00G C00I 1.392(5) . ?
C00G C00N 1.427(5) . ?
C00H C00I 1.371(4) . ?
C00H C00L 1.422(4) . ?
C00I H00I 0.9300 . ?
C00J C00M 1.347(4) . ?
C00J H00J 0.9300 . ?
C00K C00P 1.337(5) . ?
C00K H00K 0.9300 . ?
C00L C00Q 1.324(5) . ?
C00L H00L 0.9300 . ?
C00M C00Q 1.405(5) . ?
C00M H00M 0.9300 . ?
C00N C00R 1.344(6) . ?
C00N H00N 0.9300 . ?
C00O H00A 0.9600 . ?
C00O H00D 0.9600 . ?
C00O H00G 0.9600 . ?
C00P C00R 1.393(6) . ?
C00P H00P 0.9300 . ?
C00Q H00Q 0.9300 . ?
C00R H00R 0.9300 . ?
